data_2102031
loop_
_publ_author_name
'Peral, I.'
'Madariaga, G.'
'Perez-Etxebarria, A.'
'Breczewski, T.'

_publ_section_title
;
 X-ray diffraction study of the phase transitions of (CH~3~)~4~NCdCl~3~
 between 293 and 80K: a quantitative analysis of the ferroelastic
 domains distribution below 118K
;
_journal_issue 2
_journal_name_full 'Acta Crystallographica Section B'
_journal_page_first 215
_journal_page_last 225
_journal_paper_doi 10.1107/S0108768199013622
_journal_volume 56
_journal_year 2000
_chemical_formula_moiety 'C4 Cd Cl3 H12 N'
_chemical_formula_sum 'C4 H12 Cd Cl3 N'
_chemical_formula_weight 292.62
_space_group_IT_number 176
_symmetry_cell_setting hexagonal
_symmetry_space_group_name_Hall '-P 6c'
_symmetry_space_group_name_H-M 'P 63/m'
_audit_creation_method from_xtal_archive_file_using_CIFIO
_cell_angle_alpha 90.000(9)
_cell_angle_beta 90.000(9)
_cell_angle_gamma 120.000(10)
_cell_formula_units_Z 2
_cell_length_a 9.126(5)
_cell_length_b 9.126(5)
_cell_length_c 6.718(2)
_cell_measurement_reflns_used 25
_cell_measurement_temperature 293
_cell_measurement_theta_max 25
_cell_measurement_theta_min 4
_cell_volume 484.5(4)
_computing_cell_refinement CAD4VPC
_computing_data_collection CAD4VPC
_computing_data_reduction xtal_DIFDAT_ABSORB_ADDREF_SORTRF
_computing_molecular_graphics xtal
_computing_publication_material xtal_BONDLA_CIFIO
_computing_structure_refinement xtal_CRYLSQ
_computing_structure_solution xtal
_diffrn_ambient_temperature 293
_diffrn_measurement_device CAD4
_diffrn_measurement_method \q/2\q
_diffrn_radiation_monochromator graphite
_diffrn_radiation_source xray_tube
_diffrn_radiation_type 'Mo K\a'
_diffrn_radiation_wavelength .71073
_diffrn_reflns_av_R_equivalents .021
_diffrn_reflns_av_sigmaI/netI .087
_diffrn_reflns_limit_h_max 15
_diffrn_reflns_limit_h_min 0
_diffrn_reflns_limit_k_max 15
_diffrn_reflns_limit_k_min 0
_diffrn_reflns_limit_l_max 13
_diffrn_reflns_limit_l_min -13
_diffrn_reflns_number 2979
_diffrn_reflns_reduction_process perpendicular_monochr_Lp
_diffrn_reflns_theta_max 44.91
_diffrn_reflns_theta_min 3.98
_diffrn_standards_decay_% 3
_diffrn_standards_interval_time 60
_diffrn_standards_number 3
_exptl_absorpt_coefficient_mu 2.99
_exptl_absorpt_correction_T_max .7880
_exptl_absorpt_correction_T_min .7089
_exptl_absorpt_correction_type analytical
_exptl_absorpt_process_details '(Alcock, 1974)'
_exptl_crystal_colour colourless
_exptl_crystal_density_diffrn 2.008
_exptl_crystal_density_meas ?
_exptl_crystal_description 'hexagonal prism'
_exptl_crystal_F_000 284
_exptl_crystal_size_max .285
_exptl_crystal_size_mid .12
_exptl_crystal_size_min .09
_refine_diff_density_max 1.511
_refine_diff_density_min -4.813
_refine_ls_abs_structure_details none
_refine_ls_abs_structure_Flack 0
_refine_ls_extinction_coef .00000
_refine_ls_extinction_method none
_refine_ls_goodness_of_fit_all .665
_refine_ls_goodness_of_fit_obs .87
_refine_ls_hydrogen_treatment undef
_refine_ls_matrix_type full
_refine_ls_number_constraints 0
_refine_ls_number_parameters 29
_refine_ls_number_reflns 791
_refine_ls_number_restraints 0
_refine_ls_R_factor_all .107
_refine_ls_R_factor_obs .045
_refine_ls_shift/su_max .363
_refine_ls_shift/su_mean .079
_refine_ls_structure_factor_coef F
_refine_ls_weighting_scheme sigma
_refine_ls_wR_factor_all .032
_refine_ls_wR_factor_obs .031
_reflns_number_observed 791
_reflns_number_total 1406
_reflns_observed_criterion F____>_.000_sigma(F___)
_cod_data_source_file na0098.cif
_cod_data_source_block tmcc
_cod_original_cell_volume 484.5(6)
_cod_original_sg_symbol_Hall -P_6c
_cod_original_sg_symbol_H-M 'P 6~3~/m'
_cod_database_code 2102031

loop_
_symmetry_equiv_pos_as_xyz
+x,+y,+z
-x,-y,1/2+z
-y,+x-y,+z
+y,-x+y,1/2+z
-x+y,-x,+z
+x-y,+x,1/2+z
-x,-y,-z
+x,+y,1/2-z
+y,-x+y,-z
-y,+x-y,1/2-z
+x-y,+x,-z
-x+y,-x,1/2-z

loop_
_atom_site_aniso_label
_atom_site_aniso_U_11
_atom_site_aniso_U_22
_atom_site_aniso_U_33
_atom_site_aniso_U_12
_atom_site_aniso_U_13
_atom_site_aniso_U_23
Cd .0387(2) .0387(2) .0183(2) .01934(9) .00000 .00000
Cl .0505(7) .0460(6) .0304(5) .0319(6) .00000 .00000
N .034(2) .034(2) .036(3) .0170(10) .00000 .00000
C1 .086(8) .035(5) .06(2) -.006(5) -.040(10) -.006(7)
C2 .28(5) .25(3) .13(2) .21(3) .15(2) .17(2)

loop_
_atom_site_label
_atom_site_fract_x
_atom_site_fract_y
_atom_site_fract_z
_atom_site_U_iso_or_equiv
_atom_site_thermal_displace_type
Cd .00000 .00000 .00000 .0319(2) Uani
Cl .10060(10) -.15520(10) .25000 .0388(5) Uani
N .33330 .66660 -.25000 .035(2) Uani
C1 .532(2) .153(2) .212(3) .075(9) Uani
C2 .578(3) .219(2) .415(2) .19(3) Uani

loop_
_atom_type_symbol
_atom_type_scat_dispersion_real
_atom_type_scat_dispersion_imag
_atom_type_scat_source
C .002 .002 Int._Tables_Vol_IV_Tables_2.2B_and_2.3.1
H 0 0 Int._Tables_Vol_IV_Tables_2.2B_and_2.3.1
N .004 .003 Int._Tables_Vol_IV_Tables_2.2B_and_2.3.1
Cd -1.005 1.202 Int._Tables_Vol_IV_Tables_2.2B_and_2.3.1
Cl .132 .159 Int._Tables_Vol_IV_Tables_2.2B_and_2.3.1

loop_
_geom_angle_atom_site_label_1
_geom_angle_atom_site_label_2
_geom_angle_atom_site_label_3
_geom_angle_site_symmetry_1
_geom_angle_site_symmetry_2
_geom_angle_site_symmetry_3
_geom_angle
_geom_angle_publ_flag
C1 N C2 . 2_665 5_665 118.0(10) n
C1 N C1 . 2_665 3_655 117.0(10) n
C1 N C2 . 2_665 . 59.0(10) n
C1 N C1 . 2_665 5_665 117.0(10) n
C1 N C2 . 2_665 3_655 115.0(10) n
C1 N C1 . 2_665 8 20.0(10) n
C1 N C2 . 2_665 12_665 102.0(10) n
C1 N C1 . 2_665 10_655 121.0(10) n
C1 N C2 . 2_665 8 40.0(10) n
C1 N C1 . 2_665 12_665 121.0(10) n
C1 N C2 . 2_665 10_655 100.0(10) n
C2 N C1 5_665 2_665 3_655 115.0(10) n
C2 N C2 5_665 2_665 . 68(2) n
C2 N C1 5_665 2_665 5_665 59.0(10) n
C2 N C2 5_665 2_665 3_655 68(2) n
C2 N C1 5_665 2_665 8 102.0(10) n
C2 N C2 5_665 2_665 12_665 99.0(10) n
C2 N C1 5_665 2_665 10_655 100.0(10) n
C2 N C2 5_665 2_665 8 142(2) n
C2 N C1 5_665 2_665 12_665 40.0(10) n
C2 N C2 5_665 2_665 10_655 142.0(10) n
C1 N C2 3_655 2_665 . 118(2) n
C1 N C1 3_655 2_665 5_665 117(2) n
C1 N C2 3_655 2_665 3_655 59(2) n
C1 N C1 3_655 2_665 8 121.0(10) n
C1 N C2 3_655 2_665 12_665 100.0(10) n
C1 N C1 3_655 2_665 10_655 20.0(10) n
C1 N C2 3_655 2_665 8 102.0(10) n
C1 N C1 3_655 2_665 12_665 121(2) n
C1 N C2 3_655 2_665 10_655 40(2) n
C2 N C1 . 2_665 5_665 115(2) n
C2 N C2 . 2_665 3_655 68.0(10) n
C2 N C1 . 2_665 8 40.0(10) n
C2 N C2 . 2_665 12_665 142(2) n
C2 N C1 . 2_665 10_655 102.0(10) n
C2 N C2 . 2_665 8 99(2) n
C2 N C1 . 2_665 12_665 100(2) n
C2 N C2 . 2_665 10_655 142(3) n
C1 N C2 5_665 2_665 3_655 118(2) n
C1 N C1 5_665 2_665 8 121.0(10) n
C1 N C2 5_665 2_665 12_665 40.0(10) n
C1 N C1 5_665 2_665 10_655 121(2) n
C1 N C2 5_665 2_665 8 100(2) n
C1 N C1 5_665 2_665 12_665 20.0(10) n
C1 N C2 5_665 2_665 10_655 102(2) n
C2 N C1 3_655 2_665 8 100.0(10) n
C2 N C2 3_655 2_665 12_665 142.0(10) n
C2 N C1 3_655 2_665 10_655 40(2) n
C2 N C2 3_655 2_665 8 142(3) n
C2 N C1 3_655 2_665 12_665 102(2) n
C2 N C2 3_655 2_665 10_655 99(2) n
C1 N C2 8 2_665 12_665 118.0(10) n
C1 N C1 8 2_665 10_655 117.0(10) n
C1 N C2 8 2_665 8 59.0(10) n
C1 N C1 8 2_665 12_665 117.0(10) n
C1 N C2 8 2_665 10_655 115.0(10) n
C2 N C1 12_665 2_665 10_655 115.0(10) n
C2 N C2 12_665 2_665 8 68(2) n
C2 N C1 12_665 2_665 12_665 59.0(10) n
C2 N C2 12_665 2_665 10_655 68(2) n
C1 N C2 10_655 2_665 8 118(2) n
C1 N C1 10_655 2_665 12_665 117(2) n
C1 N C2 10_655 2_665 10_655 59(2) n
C2 N C1 8 2_665 12_665 115(2) n
C2 N C2 8 2_665 10_655 68.0(10) n
C1 N C2 12_665 2_665 10_655 118(2) n

loop_
_geom_bond_atom_site_label_1
_geom_bond_atom_site_label_2
_geom_bond_site_symmetry_1
_geom_bond_site_symmetry_2
_geom_bond_distance
_geom_bond_publ_flag
N C1 2_665 . 1.500(10) n
N C2 2_665 5_665 1.46(2) n
N C1 2_665 3_655 1.50(2) n
N C2 2_665 . 1.46(3) n
N C1 2_665 5_665 1.50(3) n
N C2 2_665 3_655 1.46(4) n
N C1 2_665 8 1.500(10) n
N C2 2_665 12_665 1.46(2) n
N C1 2_665 10_655 1.50(2) n
N C2 2_665 8 1.46(3) n
N C1 2_665 12_665 1.50(3) n
N C2 2_665 10_655 1.46(4) n
